data_7718662
loop_
_publ_author_name
'Jiang, Zhiqiang'
'Zhao, Qixin'
'Zeng, Yang'
'Gong, Tengfei'
'Huang, Zhenxuan'
'Chen, Zeyu'
'Shen, Jiefeng'
'Xuan, Weimin'

_publ_section_title
;
 Dual tuning of nodes and functional guests of
 polyoxometalate@metal-organic frameworks for enhanced photocatalytic
 oxidative coupling.
;
_journal_issue 23
_journal_name_full 'Dalton transactions (Cambridge, England : 2003)'
_journal_page_first 9338
_journal_page_last 9345
_journal_paper_doi 10.1039/d5dt00655d
_journal_volume 54
_journal_year 2025
_chemical_formula_moiety 'C38.273 H29.136 Br Cd2 N13.136 O6.864, Mo10 O40 P V2, 0.864(H2 O), 14[H2O]'
_chemical_formula_sum 'C38.27 H58.86 Br Cd2 Mo10 N13.14 O61.73 P V2'
_chemical_formula_weight 3087.62
_space_group_crystal_system monoclinic
_space_group_IT_number 15
_space_group_name_Hall '-I 2ya'
_space_group_name_H-M_alt 'I 1 2/a 1'
_atom_sites_solution_hydrogens mixed
_atom_sites_solution_primary dual
_atom_sites_solution_secondary difmap
_audit_creation_date 2025-04-15
_audit_creation_method
;
Olex2 1.5
(compiled 2022.04.07 svn.rca3783a0 for OlexSys, GUI svn.r6498)
;
_audit_update_record
;
2025-04-24 deposited with the CCDC.	2025-05-08 downloaded from the CCDC.
;
_cell_angle_alpha 90
_cell_angle_beta 97.523(4)
_cell_angle_gamma 90
_cell_formula_units_Z 4
_cell_length_a 15.2326(11)
_cell_length_b 21.4831(18)
_cell_length_c 25.4527(18)
_cell_measurement_reflns_used 9754
_cell_measurement_temperature 150(2)
_cell_measurement_theta_max 24.503
_cell_measurement_theta_min 2.330
_cell_volume 8257.5(11)
_computing_cell_refinement 'SAINT V8.40B (Bruker, 2016)'
_computing_data_collection 'Bruker D8 Venture diffractometer'
_computing_data_reduction 'SAINT V8.40B (Bruker, 2016)'
_computing_molecular_graphics 'Olex2 1.5 (Dolomanov et al., 2009)'
_computing_publication_material 'Olex2 1.5 (Dolomanov et al., 2009)'
_computing_structure_refinement 'SHELXL 2019/3 (Sheldrick, 2015)'
_computing_structure_solution 'SHELXT 2018/2 (Sheldrick, 2018)'
_diffrn_ambient_temperature 150(2)
_diffrn_detector 'Bruker PHOTON-II area detector'
_diffrn_detector_area_resol_mean 7.4
_diffrn_detector_type 'CMOS-PHOTONII area detector'
_diffrn_measured_fraction_theta_full 0.988
_diffrn_measured_fraction_theta_max 0.988
_diffrn_measurement_device 'three-circle diffractometer'
_diffrn_measurement_device_type 'Bruker PHOTON-II area detector'
_diffrn_measurement_method 'phi and omega scans'
_diffrn_radiation_monochromator graphite
_diffrn_radiation_probe x-ray
_diffrn_radiation_type synchrotron
_diffrn_radiation_wavelength 0.68883
_diffrn_reflns_av_R_equivalents 0.0337
_diffrn_reflns_av_unetI/netI 0.0153
_diffrn_reflns_Laue_measured_fraction_full 0.988
_diffrn_reflns_Laue_measured_fraction_max 0.988
_diffrn_reflns_limit_h_max 17
_diffrn_reflns_limit_h_min -18
_diffrn_reflns_limit_k_max 25
_diffrn_reflns_limit_k_min -25
_diffrn_reflns_limit_l_max 30
_diffrn_reflns_limit_l_min -30
_diffrn_reflns_number 91825
_diffrn_reflns_point_group_measured_fraction_full 0.988
_diffrn_reflns_point_group_measured_fraction_max 0.988
_diffrn_reflns_theta_full 24.412
_diffrn_reflns_theta_max 24.523
_diffrn_reflns_theta_min 1.206
_diffrn_source 'sealed X-ray tube'
_diffrn_source_target Mo
_exptl_absorpt_coefficient_mu 2.562
_exptl_absorpt_correction_T_max 0.7451
_exptl_absorpt_correction_T_min 0.5532
_exptl_absorpt_correction_type multi-scan
_exptl_absorpt_process_details
;
SADABS-2016/2 (Bruker,2016/2) was used for absorption correction.
wR2(int) was 0.1199 before and 0.0652 after correction.
The Ratio of minimum to maximum transmission is 0.7425.
The \l/2 correction factor is Not present.
;
_exptl_crystal_colour 'clear light yellow'
_exptl_crystal_colour_lustre clear
_exptl_crystal_colour_modifier light
_exptl_crystal_colour_primary yellow
_exptl_crystal_density_diffrn 2.484
_exptl_crystal_density_method 'not measured'
_exptl_crystal_description plank
_exptl_crystal_F_000 5945
_exptl_crystal_size_max 0.06
_exptl_crystal_size_mid 0.02
_exptl_crystal_size_min 0.01
_refine_diff_density_max 1.293
_refine_diff_density_min -1.276
_refine_diff_density_rms 0.119
_refine_ls_extinction_method none
_refine_ls_goodness_of_fit_ref 1.132
_refine_ls_hydrogen_treatment constr
_refine_ls_matrix_type full
_refine_ls_number_parameters 777
_refine_ls_number_reflns 7476
_refine_ls_number_restraints 1061
_refine_ls_restrained_S_all 1.120
_refine_ls_R_factor_all 0.0369
_refine_ls_R_factor_gt 0.0362
_refine_ls_shift/su_max 0.002
_refine_ls_shift/su_mean 0.000
_refine_ls_structure_factor_coef Fsqd
_refine_ls_weighting_details 'w=1/[\s^2^(Fo^2^)+(0.0350P)^2^+80.4781P] where P=(Fo^2^+2Fc^2^)/3'
_refine_ls_weighting_scheme calc
_refine_ls_wR_factor_gt 0.0918
_refine_ls_wR_factor_ref 0.0922
_reflns_Friedel_coverage 0.000
_reflns_number_gt 7296
_reflns_number_total 7476
_reflns_threshold_expression 'I > 2\s(I)'
_cod_data_source_file d5dt00655d2.cif
_cod_data_source_block pomof1
_cod_depositor_comments
;
The following automatic conversions were performed:

data item '_diffrn_radiation_probe' value 'X-ray' was changed to
'x-ray' in accordance with the
/home/data/users/saulius/crontab/automatic-downloads/rss-feeds/RSC/lib/dictionaries/cif_core.dic
dictionary named 'cif_core.dic' version 2.4.2 last updated on
2011-04-26.

Automatic conversion script
Id: cif_fix_values 8170 2020-07-09 18:12:32Z antanas 

 Adding full bibliography for 7718662--7718664.cif.
;
_cod_database_code 7718662
_shelx_shelxl_version_number 2019/3
_shelx_space_group_comment
;
The symmetry employed for this shelxl refinement is uniquely defined
by the following loop, which should always be used as a source of
symmetry information in preference to the above space-group names.
They are only intended as comments.
;
_shelx_estimated_absorpt_t_max 0.975
_shelx_estimated_absorpt_t_min 0.861
_olex2_refinement_description
;
1. Fixed Uiso
 At 1.2 times of:
  All C(H) groups
 At 1.5 times of:
  All C(H,H,H) groups, All O(H,H) groups
2. Restrained distances
 N3-C2
 1.16 with sigma of 0.01
 C28-C2
 1.46 with sigma of 0.01
 N3-C28
 2.62 with sigma of 0.02
 Cd1-H4A \\sim Cd1-H4B
 with sigma of 0.02
3. Uiso/Uaniso restraints and constraints
Mo2 \\sim Mo1 \\sim O6 \\sim O8 \\sim O19 \\sim O24 \\sim O26 \\sim O13 \\sim
Mo3 \\sim P1 \\sim V2A \\sim V3A \\sim V1A \\sim Mo4 \\sim O7 \\sim O9 \\sim
O10 \\sim O11 \\sim O5 \\sim O22 \\sim O15 \\sim O14 \\sim O23 \\sim O25 \\sim
O7A \\sim O8A \\sim O9A \\sim O10A \\sim O11A \\sim O5A \\sim O22A \\sim O15A
\\sim O26A \\sim O6A \\sim O19A \\sim O13A \\sim O12 \\sim O27 \\sim Mo5 \\sim
Mo6 \\sim V5A \\sim V4A \\sim V6A \\sim O18 \\sim O20 \\sim O21 \\sim O17 \\sim
O20A \\sim O21A \\sim O18A \\sim O27A \\sim O12A \\sim O17A: within 2.5A with
sigma of 0.01 and sigma for terminal atoms of 0.02 within 2.5A
Mo2 \\sim O10 \\sim O11: within 2A with sigma of 0.01 and sigma for terminal
atoms of 0.02 within 2A
O27 \\sim Mo4 \\sim Mo6: within 2A with sigma of 0.01 and sigma for terminal
atoms of 0.02 within 2A
Cd1 \\sim N3 \\sim C28 \\sim C2 \\sim O1A \\sim O28: within 2A with sigma of
0.01 and sigma for terminal atoms of 0.02 within 2A
Uanis(O11A) \\sim Ueq, Uanis(O10A) \\sim Ueq, Uanis(O21A) \\sim Ueq,
Uanis(O19A) \\sim Ueq, Uanis(O22A) \\sim Ueq, Uanis(O27A) \\sim Ueq: with sigma
of 0.003 and sigma for terminal atoms of 0.006
Uanis(Mo4) = Uanis(V4A)
Uanis(Mo2) = Uanis(V2A)
4. Others
 1*[Sof(Mo2)+Sof(V2A)]+1*[Sof(Mo3)+Sof(V3A)]+1*[Sof(Mo4)+Sof(V4A)]+1*[Sof(Mo5)+
 Sof(V5A)]+1*[Sof(Mo6)+Sof(V6A)]+1*[Sof(Mo1)+Sof(V1A)]=5 with esd of 0
 Sof(N3)=Sof(C28)=Sof(H28A)=Sof(H28B)=Sof(H28C)=Sof(C2)=1-FVAR(1)
 Sof(O1A)=Sof(H1AA)=Sof(H1AB)=Sof(O28)=Sof(H28D)=Sof(H28E)=FVAR(1)
 Sof(O5A)=Sof(O7A)=Sof(O8A)=Sof(O9A)=Sof(O10A)=Sof(O11A)=Sof(O20A)=Sof(O21A)=
 Sof(O22A)=Sof(O15A)=Sof(O6A)=Sof(O17A)=Sof(O19A)=Sof(O26A)=Sof(O27A)=Sof(O13A)=
 Sof(O12A)=Sof(O18A)=1-FVAR(2)
 Sof(O5)=Sof(O6)=Sof(O7)=Sof(O8)=Sof(O9)=Sof(O10)=Sof(O11)=Sof(O12)=Sof(O17)=
 Sof(O18)=Sof(O19)=Sof(O20)=Sof(O21)=Sof(O22)=Sof(O26)=Sof(O27)=Sof(O13)=
 Sof(O15)=FVAR(2)
 Sof(V2A)=1-FVAR(3)
 Sof(Mo2)=FVAR(3)
 Sof(V3A)=1-FVAR(4)
 Sof(Mo3)=FVAR(4)
 Sof(V4A)=1-FVAR(5)
 Sof(Mo4)=FVAR(5)
 Sof(V5A)=1-FVAR(6)
 Sof(Mo5)=FVAR(6)
 Sof(V6A)=1-FVAR(7)
 Sof(Mo6)=FVAR(7)
 Sof(V1A)=1-FVAR(8)
 Sof(Mo1)=FVAR(8)
 Fixed Sof: O14(0.5) O23(0.5) O24(0.5) O25(0.5)
5.a Riding coordinates:
 O1A(H1AA,H1AB), O28(H28D,H28E)
5.b Free rotating group:
 O4(H4A,H4B)
5.c Aromatic/amide H refined with riding coordinates:
 C1(H1), C3(H3), C5(H5), C6(H6), C9(H9), C14(H14), C15(H15), C17(H17),
 C18(H18), C19(H19)
5.d Idealised Me refined as rotating group:
 C28(H28A,H28B,H28C)
;
_smtbx_masks_special_details
;
A solvent mask was calculated and 556 electrons were 
found in a volume of 1528\%A^3^ in 1 void per unit cell. 
This is consistent with the presence of 
14[H2O] per Asymmetric Unit 
which account for 560 electrons 
per unit cell.
;
_smtbx_masks_void_probe_radius 1.2
_smtbx_masks_void_truncation_radius 1.2
_olex2_submission_special_instructions 'No special instructions were received'

loop_
_space_group_symop_operation_xyz
'x, y, z'
'-x+1/2, y, -z'
'x+1/2, y+1/2, z+1/2'
'-x+1, y+1/2, -z+1/2'
'-x, -y, -z'
'x-1/2, -y, z'
'-x+1/2, -y+1/2, -z+1/2'
'x, -y+1/2, z+1/2'

loop_
_atom_site_label
_atom_site_type_symbol
_atom_site_fract_x
_atom_site_fract_y
_atom_site_fract_z
_atom_site_U_iso_or_equiv
_atom_site_adp_type
_atom_site_occupancy
_atom_site_site_symmetry_order
_atom_site_calc_flag
_atom_site_refinement_flags_posn
_atom_site_refinement_flags_adp
_atom_site_refinement_flags_occupancy
_atom_site_disorder_assembly
_atom_site_disorder_group
Cd1 Cd 0.37595(2) 0.86177(2) -0.49091(2) 0.02513(9) Uani 1 1 d D . . . .
Mo1 Mo 0.5401(2) 0.81467(14) -0.29075(8) 0.0269(3) Uani 0.765(3) 1 d . U P A 1
Mo2 Mo 0.57028(13) 0.71780(10) -0.17842(5) 0.0439(3) Uani 0.860(3) 1 d . U P A 1
Mo3 Mo 0.57251(10) 0.65328(7) -0.30787(4) 0.0353(3) Uani 0.879(3) 1 d . U P A 1
Mo5 Mo 0.78141(7) 0.58685(5) -0.26197(4) 0.0393(3) Uani 0.879(3) 1 d . U P A 1
Br1 Br 0.250000 0.95028(3) -0.500000 0.03391(16) Uani 1 2 d S T P B .
P1 P 0.750000 0.750000 -0.250000 0.0196(3) Uani 1 2 d S U P A .
O1 O 0.2847(2) 0.58734(18) -0.15900(13) 0.0363(8) Uani 1 1 d . . . . .
O29 O 0.0455(3) 0.5690(3) -0.33281(16) 0.0688(16) Uani 1 1 d . . . . .
N3 N 0.4723(11) 0.7762(15) -0.4920(7) 0.056(4) Uani 0.57(2) 1 d D U P B 2
O4 O 0.4817(3) 0.90720(18) -0.42751(14) 0.0382(8) Uani 1 1 d G . . . .
H4A H 0.502338 0.880548 -0.404380 0.057 Uiso 1 1 d DG U . . .
H4B H 0.526542 0.919060 -0.441641 0.057 Uiso 1 1 d DG U . . .
O5 O 0.5039(10) 0.6044(8) -0.3395(7) 0.044(3) Uani 0.495(6) 1 d . U P A 1
O6 O 0.4331(9) 0.8363(6) -0.3073(6) 0.036(3) Uani 0.495(6) 1 d . U P A 1
O7 O 0.5306(6) 0.6607(5) -0.2388(5) 0.0334(17) Uani 0.495(6) 1 d . U P A 1
O8 O 0.5050(6) 0.7807(5) -0.2295(4) 0.0317(17) Uani 0.495(6) 1 d . U P A 1
O9 O 0.4977(9) 0.7086(8) -0.1407(6) 0.045(3) Uani 0.495(6) 1 d . U P A 1
O10 O 0.6193(5) 0.7784(4) -0.1241(4) 0.0401(17) Uani 0.495(6) 1 d . U P A 1
O11 O 0.6462(5) 0.6571(4) -0.1346(3) 0.0335(16) Uani 0.495(6) 1 d . U P A 1
O12 O 0.701(2) 0.8996(9) -0.4140(11) 0.044(4) Uani 0.495(6) 1 d . U P A 1
O14 O 0.8024(4) 0.6943(3) -0.2260(2) 0.0230(12) Uani 0.5 1 d . U P . .
O17 O 0.7428(11) 0.6589(10) -0.4384(9) 0.052(4) Uani 0.495(6) 1 d . U P A 1
O18 O 0.7871(6) 0.6039(4) -0.3383(3) 0.0345(16) Uani 0.495(6) 1 d . U P A 1
O19 O 0.5848(6) 0.8922(4) -0.2589(4) 0.0364(18) Uani 0.495(6) 1 d . U P A 1
O20 O 0.8011(12) 0.5106(9) -0.2589(5) 0.033(3) Uani 0.495(6) 1 d . U P A 1
O21 O 0.7545(5) 0.6045(4) -0.1953(3) 0.0307(15) Uani 0.495(6) 1 d . U P A 1
O22 O 0.6502(5) 0.5805(4) -0.2877(3) 0.0295(14) Uani 0.495(6) 1 d . U P A 1
O23 O 0.7785(4) 0.8089(3) -0.2167(2) 0.0206(12) Uani 0.5 1 d . U P . .
O24 O 0.6528(4) 0.7406(3) -0.2565(2) 0.0228(11) Uani 0.5 1 d . U P . .
O25 O 0.7813(4) 0.7621(3) -0.3066(2) 0.0253(12) Uani 0.5 1 d . U P . .
O26 O 0.5107(6) 0.7316(5) -0.3234(4) 0.0287(17) Uani 0.495(6) 1 d . U P A 1
O27 O 0.7066(5) 0.7625(4) -0.3813(3) 0.0376(14) Uani 0.495(6) 1 d . U P A 1
N1 N 0.3007(3) 0.80456(18) -0.43255(15) 0.0263(8) Uani 1 1 d . . . . .
N2 N 0.2088(3) 0.80629(19) -0.44004(16) 0.0303(9) Uani 1 1 d . . . . .
N7 N 0.2514(3) 0.74291(18) -0.37449(15) 0.0279(8) Uani 1 1 d . . . . .
N4 N 0.0419(2) 0.44839(16) -0.10364(14) 0.0217(7) Uani 1 1 d . . . . .
N5 N -0.0301(3) 0.4076(2) -0.04300(15) 0.0333(9) Uani 1 1 d . . . . .
N6 N 0.0589(3) 0.4098(2) -0.02327(17) 0.0412(11) Uani 1 1 d . . . . .
C1 C 0.3244(3) 0.7666(2) -0.39369(18) 0.0275(10) Uani 1 1 d . . . . .
H1 H 0.383990 0.756701 -0.380397 0.033 Uiso 1 1 calc R U . . .
C3 C 0.1811(3) 0.7690(2) -0.40493(19) 0.0327(11) Uani 1 1 d . . . . .
H3 H 0.120774 0.761299 -0.401321 0.039 Uiso 1 1 calc R U . . .
C4 C 0.2483(3) 0.7007(2) -0.33074(19) 0.0293(10) Uani 1 1 d . . . . .
C5 C 0.3138(3) 0.7030(2) -0.2874(2) 0.0310(10) Uani 1 1 d . . . . .
H5 H 0.362231 0.730933 -0.286968 0.037 Uiso 1 1 calc R U . . .
C6 C 0.1782(3) 0.6589(2) -0.33285(19) 0.0328(11) Uani 1 1 d . . . . .
H6 H 0.134986 0.657142 -0.363295 0.039 Uiso 1 1 calc R U . . .
C7 C 0.1721(3) 0.6198(2) -0.29000(18) 0.0275(10) Uani 1 1 d . . . . .
C8 C 0.2369(3) 0.6228(2) -0.24559(17) 0.0226(9) Uani 1 1 d . . . . .
C9 C 0.3077(3) 0.6641(2) -0.24470(19) 0.0284(10) Uani 1 1 d . . . . .
H9 H 0.351837 0.665442 -0.214701 0.034 Uiso 1 1 calc R U . . .
C10 C 0.2287(3) 0.5838(2) -0.19765(17) 0.0238(9) Uani 1 1 d . . . . .
C11 C 0.0979(3) 0.5747(3) -0.29236(18) 0.0333(11) Uani 1 1 d . . . . .
C12 C 0.0884(3) 0.5377(2) -0.24394(17) 0.0246(9) Uani 1 1 d . . . . .
C13 C 0.1505(3) 0.54325(18) -0.19857(16) 0.0189(8) Uani 1 1 d . . . . .
C14 C 0.0139(3) 0.5008(2) -0.24306(17) 0.0253(9) Uani 1 1 d . . . . .
H14 H -0.027188 0.496407 -0.274299 0.030 Uiso 1 1 calc R U . . .
C15 C -0.0012(3) 0.47034(19) -0.19733(17) 0.0231(9) Uani 1 1 d . . . . .
H15 H -0.052559 0.445359 -0.196745 0.028 Uiso 1 1 calc R U . . .
C16 C 0.0602(3) 0.47696(19) -0.15201(16) 0.0206(8) Uani 1 1 d . . . . .
C17 C 0.1361(3) 0.51199(19) -0.15244(17) 0.0216(9) Uani 1 1 d . . . . .
H17 H 0.178274 0.514775 -0.121522 0.026 Uiso 1 1 calc R U . . .
C18 C -0.0389(3) 0.4319(2) -0.09075(19) 0.0313(10) Uani 1 1 d . . . . .
H18 H -0.093521 0.437266 -0.112972 0.038 Uiso 1 1 calc R U . . .
C19 C 0.0995(3) 0.4343(3) -0.0603(2) 0.0364(12) Uani 1 1 d . . . . .
H19 H 0.161553 0.441381 -0.057226 0.044 Uiso 1 1 calc R U . . .
Mo4 Mo 0.71741(6) 0.84541(7) -0.36422(6) 0.0466(3) Uani 0.830(3) 1 d . U P A 1
Mo6 Mo 0.75050(11) 0.68382(10) -0.37686(7) 0.0574(5) Uani 0.787(3) 1 d . U P A 1
O13 O 0.5866(6) 0.8440(4) -0.3542(4) 0.0359(17) Uani 0.495(6) 1 d . U P A 1
O15 O 0.6280(6) 0.6520(4) -0.3716(3) 0.0378(16) Uani 0.495(6) 1 d . U P A 1
C28 C 0.6376(12) 0.7808(13) -0.5087(14) 0.089(6) Uani 0.57(2) 1 d D U P B 2
H28A H 0.642309 0.767309 -0.545032 0.134 Uiso 0.57(2) 1 calc R U P B 2
H28B H 0.679427 0.757114 -0.483864 0.134 Uiso 0.57(2) 1 calc R U P B 2
H28C H 0.651354 0.825274 -0.505198 0.134 Uiso 0.57(2) 1 calc R U P B 2
C2 C 0.5468(9) 0.7698(7) -0.4969(6) 0.073(3) Uani 0.57(2) 1 d D U P B 2
O1A O 0.4715(14) 0.7750(15) -0.4740(8) 0.066(5) Uani 0.43(2) 1 d . U P B 1
H1AA H 0.448772 0.743475 -0.492570 0.098 Uiso 0.43(2) 1 d R U P B 1
H1AB H 0.520412 0.783075 -0.486920 0.098 Uiso 0.43(2) 1 d R U P B 1
O28 O 0.6296(13) 0.7565(10) -0.5109(12) 0.084(4) Uani 0.43(2) 1 d . U P B 1
H28D H 0.629639 0.741971 -0.542766 0.126 Uiso 0.43(2) 1 d R U P B 1
H28E H 0.667329 0.733221 -0.491166 0.126 Uiso 0.43(2) 1 d R U P B 1
V2A V 0.5708(18) 0.7126(14) -0.1886(9) 0.0439(3) Uani 0.140(3) 1 d . U P A 2
V3A V 0.5722(15) 0.6539(10) -0.2933(6) 0.0278(17) Uani 0.121(3) 1 d . U P A 2
O5A O 0.4791(9) 0.6121(8) -0.3277(6) 0.041(3) Uani 0.505(6) 1 d . U P A 2
O7A O 0.5636(6) 0.6627(5) -0.2347(4) 0.0315(16) Uani 0.505(6) 1 d . U P A 2
O8A O 0.5391(6) 0.7815(5) -0.2237(4) 0.0324(15) Uani 0.505(6) 1 d . U P A 2
O9A O 0.4754(10) 0.6967(8) -0.1518(6) 0.042(3) Uani 0.505(6) 1 d . U P A 2
O10A O 0.6372(5) 0.7854(4) -0.1492(3) 0.0357(16) Uani 0.505(6) 1 d . U P A 2
O11A O 0.6648(5) 0.6659(3) -0.1590(3) 0.0335(15) Uani 0.505(6) 1 d . U P A 2
O20A O 0.7972(13) 0.5130(9) -0.2787(5) 0.040(3) Uani 0.505(6) 1 d . U P A 2
O21A O 0.7812(6) 0.5832(4) -0.1877(4) 0.0366(18) Uani 0.505(6) 1 d . U P A 2
O22A O 0.6691(5) 0.6066(4) -0.2760(3) 0.0308(14) Uani 0.505(6) 1 d . U P A 2
O15A O 0.6466(6) 0.6772(4) -0.3592(3) 0.0352(15) Uani 0.505(6) 1 d . U P A 2
V5A V 0.7971(9) 0.5930(7) -0.2754(5) 0.0251(18) Uani 0.121(3) 1 d . U P A 2
V1A V 0.5447(14) 0.8138(10) -0.3008(6) 0.0298(18) Uani 0.235(3) 1 d . U P A 2
O6A O 0.4514(8) 0.8504(6) -0.3196(5) 0.036(2) Uani 0.505(6) 1 d . U P A 2
O17A O 0.7727(10) 0.6479(9) -0.4335(9) 0.050(3) Uani 0.505(6) 1 d . U P A 2
O19A O 0.6122(6) 0.8730(4) -0.2524(3) 0.0314(17) Uani 0.505(6) 1 d . U P A 2
O26A O 0.5412(6) 0.7347(5) -0.3178(5) 0.0317(16) Uani 0.505(6) 1 d . U P A 2
O27A O 0.7232(5) 0.7694(4) -0.4078(4) 0.0421(16) Uani 0.505(6) 1 d . U P A 2
V4A V 0.7409(9) 0.8483(8) -0.3642(7) 0.0466(3) Uani 0.170(3) 1 d . U P A 2
V6A V 0.7787(5) 0.6815(5) -0.3735(5) 0.0247(13) Uani 0.213(3) 1 d . U P A 2
O13A O 0.6169(6) 0.8248(4) -0.3465(3) 0.0341(15) Uani 0.505(6) 1 d . U P A 2
O12A O 0.707(2) 0.8827(9) -0.4198(12) 0.052(4) Uani 0.505(6) 1 d . U P A 2
O18A O 0.8032(6) 0.6295(4) -0.3270(4) 0.0384(16) Uani 0.505(6) 1 d . U P A 2

loop_
_atom_site_aniso_label
_atom_site_aniso_U_11
_atom_site_aniso_U_22
_atom_site_aniso_U_33
_atom_site_aniso_U_23
_atom_site_aniso_U_13
_atom_site_aniso_U_12
Cd1 0.03392(19) 0.02538(17) 0.01872(16) -0.00083(12) 0.01334(13) -0.00765(13)
Mo1 0.0205(5) 0.0226(4) 0.0376(8) 0.0082(6) 0.0037(5) 0.0009(3)
Mo2 0.0257(3) 0.0588(6) 0.0503(8) 0.0072(6) 0.0163(5) -0.0039(3)
Mo3 0.0268(3) 0.0270(3) 0.0498(6) -0.0024(5) -0.0039(5) -0.0049(2)
Mo5 0.0484(5) 0.0127(3) 0.0583(6) 0.0030(3) 0.0123(4) 0.0036(3)
Br1 0.0488(4) 0.0215(3) 0.0312(3) 0.000 0.0043(3) 0.000
P1 0.0227(8) 0.0129(7) 0.0230(7) 0.0021(6) 0.0028(6) 0.0008(6)
O1 0.0266(18) 0.050(2) 0.0299(18) 0.0196(16) -0.0043(14) -0.0133(15)
O29 0.076(3) 0.097(4) 0.028(2) 0.026(2) -0.015(2) -0.052(3)
N3 0.063(6) 0.057(6) 0.053(8) -0.008(8) 0.023(6) 0.012(5)
O4 0.050(2) 0.037(2) 0.0278(18) -0.0014(15) 0.0033(16) -0.0009(17)
O5 0.043(7) 0.026(5) 0.060(7) -0.002(5) 0.000(5) -0.009(5)
O6 0.024(5) 0.029(5) 0.055(6) 0.012(4) 0.006(4) 0.004(4)
O7 0.023(4) 0.031(3) 0.048(3) 0.009(3) 0.009(3) -0.005(3)
O8 0.022(3) 0.031(3) 0.044(3) 0.005(3) 0.011(3) -0.003(3)
O9 0.025(6) 0.068(7) 0.045(7) 0.006(5) 0.021(5) -0.018(5)
O10 0.040(4) 0.044(4) 0.040(4) 0.001(3) 0.021(3) -0.002(3)
O11 0.036(3) 0.039(3) 0.029(3) 0.009(3) 0.014(3) -0.009(3)
O12 0.050(6) 0.046(9) 0.037(6) 0.025(7) 0.007(5) -0.001(7)
O14 0.025(3) 0.012(2) 0.034(3) 0.008(2) 0.007(2) 0.000(2)
O17 0.063(9) 0.064(8) 0.031(6) -0.016(5) 0.017(7) 0.001(7)
O18 0.044(3) 0.026(3) 0.037(3) -0.009(3) 0.017(3) -0.001(3)
O19 0.029(4) 0.025(4) 0.053(4) 0.009(3) 0.001(3) 0.002(3)
O20 0.033(4) 0.018(4) 0.049(7) 0.001(6) 0.003(6) 0.002(3)
O21 0.032(3) 0.021(3) 0.040(3) 0.005(3) 0.008(3) -0.003(3)
O22 0.031(3) 0.017(3) 0.040(3) -0.002(3) 0.003(3) -0.004(3)
O23 0.022(3) 0.016(3) 0.023(3) 0.000(2) 0.004(2) -0.005(2)
O24 0.015(2) 0.021(2) 0.033(2) 0.006(2) 0.005(2) -0.0031(19)
O25 0.032(3) 0.022(2) 0.023(3) 0.003(2) 0.008(2) -0.002(2)
O26 0.022(4) 0.022(3) 0.040(3) 0.005(3) -0.001(3) -0.005(3)
O27 0.043(3) 0.040(3) 0.031(3) 0.009(3) 0.005(3) -0.010(2)
N1 0.031(2) 0.027(2) 0.0239(19) 0.0068(16) 0.0135(16) 0.0003(16)
N2 0.033(2) 0.034(2) 0.027(2) 0.0131(17) 0.0142(17) 0.0052(17)
N7 0.033(2) 0.028(2) 0.0247(19) 0.0127(16) 0.0129(16) 0.0003(16)
N4 0.0253(19) 0.0207(18) 0.0192(17) 0.0044(14) 0.0036(14) -0.0061(14)
N5 0.031(2) 0.048(3) 0.0218(19) 0.0023(18) 0.0069(16) -0.0163(19)
N6 0.034(2) 0.061(3) 0.027(2) 0.012(2) 0.0014(18) -0.016(2)
C1 0.028(2) 0.030(2) 0.026(2) 0.0096(19) 0.0109(18) 0.0000(19)
C3 0.030(3) 0.045(3) 0.026(2) 0.016(2) 0.0141(19) 0.004(2)
C4 0.033(3) 0.029(2) 0.027(2) 0.0127(19) 0.0116(19) 0.0007(19)
C5 0.027(2) 0.032(3) 0.035(3) 0.014(2) 0.0071(19) -0.0032(19)
C6 0.038(3) 0.038(3) 0.022(2) 0.013(2) 0.0039(19) -0.007(2)
C7 0.029(2) 0.030(2) 0.024(2) 0.0078(19) 0.0046(18) -0.0044(19)
C8 0.024(2) 0.022(2) 0.022(2) 0.0069(17) 0.0068(17) 0.0019(17)
C9 0.020(2) 0.033(3) 0.031(2) 0.010(2) 0.0012(18) -0.0011(19)
C10 0.026(2) 0.024(2) 0.021(2) 0.0084(17) 0.0030(18) 0.0015(17)
C11 0.035(3) 0.043(3) 0.021(2) 0.006(2) 0.0004(19) -0.011(2)
C12 0.033(2) 0.018(2) 0.023(2) 0.0040(17) 0.0057(18) -0.0022(18)
C13 0.022(2) 0.0149(19) 0.021(2) 0.0030(16) 0.0050(16) 0.0019(16)
C14 0.032(2) 0.024(2) 0.020(2) -0.0009(17) 0.0018(18) -0.0059(18)
C15 0.028(2) 0.017(2) 0.025(2) -0.0022(17) 0.0060(17) -0.0059(17)
C16 0.028(2) 0.0147(19) 0.020(2) 0.0048(16) 0.0067(17) 0.0003(16)
C17 0.025(2) 0.020(2) 0.020(2) 0.0051(16) 0.0028(16) 0.0036(17)
C18 0.027(2) 0.044(3) 0.024(2) 0.005(2) 0.0052(18) -0.007(2)
C19 0.029(3) 0.048(3) 0.031(3) 0.013(2) 0.001(2) -0.010(2)
Mo4 0.0463(7) 0.0455(4) 0.0454(3) 0.0293(3) -0.0033(5) -0.0012(5)
Mo6 0.0823(12) 0.0596(7) 0.0323(6) -0.0199(4) 0.0152(8) -0.0095(9)
O13 0.032(3) 0.034(3) 0.040(3) 0.017(3) -0.002(3) -0.005(3)
O15 0.041(3) 0.037(3) 0.034(3) -0.006(3) 0.000(3) -0.007(3)
C28 0.109(11) 0.092(13) 0.065(9) -0.004(12) 0.007(8) 0.041(10)
C2 0.081(6) 0.080(7) 0.061(6) -0.009(6) 0.019(5) 0.030(6)
O1A 0.077(8) 0.046(6) 0.082(12) -0.003(11) 0.039(8) 0.010(6)
O28 0.090(7) 0.095(10) 0.066(7) -0.015(9) 0.008(6) 0.044(7)
V2A 0.0257(3) 0.0588(6) 0.0503(8) 0.0072(6) 0.0163(5) -0.0039(3)
V3A 0.023(3) 0.028(3) 0.034(3) 0.004(3) 0.010(3) -0.009(2)
O5A 0.035(6) 0.033(5) 0.054(7) -0.002(5) -0.003(4) -0.007(5)
O7A 0.025(3) 0.029(3) 0.041(3) 0.008(2) 0.007(3) -0.004(3)
O8A 0.027(3) 0.031(3) 0.040(3) 0.006(2) 0.009(3) 0.001(3)
O9A 0.032(7) 0.055(6) 0.042(6) 0.000(4) 0.009(5) -0.024(5)
O10A 0.034(2) 0.038(2) 0.037(3) 0.002(2) 0.012(2) -0.002(2)
O11A 0.030(2) 0.035(2) 0.036(2) 0.005(2) 0.008(2) -0.005(2)
O20A 0.043(5) 0.023(4) 0.056(7) -0.002(7) 0.006(7) 0.000(3)
O21A 0.037(3) 0.029(3) 0.044(3) 0.007(2) 0.007(2) -0.003(2)
O22A 0.028(2) 0.026(2) 0.038(2) 0.003(2) 0.0051(19) -0.002(2)
O15A 0.041(3) 0.031(3) 0.034(3) -0.005(3) 0.004(3) -0.006(3)
V5A 0.031(3) 0.013(3) 0.034(4) -0.003(3) 0.015(3) -0.009(3)
V1A 0.023(3) 0.027(2) 0.038(3) 0.007(3) 0.003(3) -0.001(2)
O6A 0.028(6) 0.029(6) 0.049(6) 0.008(4) 0.002(4) 0.010(4)
O17A 0.061(9) 0.058(7) 0.035(6) -0.009(5) 0.020(7) 0.002(6)
O19A 0.029(3) 0.028(3) 0.037(3) 0.004(2) 0.003(2) 0.002(2)
O26A 0.026(3) 0.029(3) 0.040(3) 0.007(2) 0.002(3) -0.003(3)
O27A 0.044(2) 0.043(2) 0.038(3) 0.001(2) 0.004(2) -0.006(2)
V4A 0.0463(7) 0.0455(4) 0.0454(3) 0.0293(3) -0.0033(5) -0.0012(5)
V6A 0.019(3) 0.025(2) 0.029(2) -0.0124(16) -0.002(2) 0.005(2)
O13A 0.032(3) 0.033(3) 0.036(3) 0.010(3) 0.002(3) -0.001(3)
O12A 0.056(7) 0.051(9) 0.048(7) 0.030(7) 0.003(6) -0.009(8)
O18A 0.043(3) 0.026(3) 0.048(4) -0.012(3) 0.015(3) -0.003(3)

loop_
_atom_type_symbol
_atom_type_description
_atom_type_scat_dispersion_real
_atom_type_scat_dispersion_imag
_atom_type_scat_source
Br Br -0.1850 2.3450 'International Tables Vol C Tables 4.2.6.8 and 6.1.1.4'
C C 0.0030 0.0020 'International Tables Vol C Tables 4.2.6.8 and 6.1.1.4'
Cd Cd -0.8470 1.1420 'International Tables Vol C Tables 4.2.6.8 and 6.1.1.4'
H H 0.0000 0.0000 'International Tables Vol C Tables 4.2.6.8 and 6.1.1.4'
Mo Mo -1.8630 0.6530 'International Tables Vol C Tables 4.2.6.8 and 6.1.1.4'
N N 0.0060 0.0030 'International Tables Vol C Tables 4.2.6.8 and 6.1.1.4'
O O 0.0100 0.0060 'International Tables Vol C Tables 4.2.6.8 and 6.1.1.4'
P P 0.0970 0.0890 'International Tables Vol C Tables 4.2.6.8 and 6.1.1.4'
V V 0.2581 0.5012 'International Tables Vol C Tables 4.2.6.8 and 6.1.1.4'

loop_
_geom_angle_atom_site_label_1
_geom_angle_atom_site_label_2
_geom_angle_atom_site_label_3
_geom_angle
_geom_angle_site_symmetry_1
_geom_angle_site_symmetry_3
_geom_angle_publ_flag
N3 Cd1 Br1 171.7(5) . . ?
O4 Cd1 Br1 100.58(9) . . ?
O4 Cd1 N3 87.7(5) . . ?
O4 Cd1 N1 97.56(14) . . ?
O4 Cd1 N2 169.61(14) . 2_554 ?
O4 Cd1 O1A 81.5(7) . . ?
N1 Cd1 Br1 91.31(10) . . ?
N1 Cd1 N3 87.4(6) . . ?
N1 Cd1 N2 86.67(14) . 2_554 ?
N1 Cd1 O1A 79.2(6) . . ?
N2 Cd1 Br1 88.76(10) 2_554 . ?
N2 Cd1 O1A 90.0(7) 2_554 . ?
N5 Cd1 Br1 97.98(12) 3_554 . ?
N5 Cd1 N3 83.8(6) 3_554 . ?
N5 Cd1 O4 78.12(14) 3_554 . ?
N5 Cd1 N1 170.32(15) 3_554 . ?
N5 Cd1 N2 96.22(14) 3_554 2_554 ?
N5 Cd1 O1A 91.6(6) 3_554 . ?
O1A Cd1 Br1 170.4(6) . . ?
O6 Mo1 O8 86.8(5) . . ?
O6 Mo1 O14 167.8(4) . 7_664 ?
O6 Mo1 O19 98.2(6) . . ?
O6 Mo1 O24 152.3(4) . . ?
O6 Mo1 O26 89.2(6) . . ?
O6 Mo1 O13 98.4(5) . . ?
O8 Mo1 O14 102.1(3) . 7_664 ?
O8 Mo1 O19 96.3(4) . . ?
O8 Mo1 O24 73.0(3) . . ?
O8 Mo1 O26 85.7(5) . . ?
O8 Mo1 O13 174.1(5) . . ?
O14 Mo1 O24 39.95(19) 7_664 . ?
O19 Mo1 O14 72.8(3) . 7_664 ?
O19 Mo1 O24 102.7(3) . . ?
O19 Mo1 O26 172.4(4) . . ?
O19 Mo1 O13 85.5(4) . . ?
O26 Mo1 O14 99.7(3) . 7_664 ?
O26 Mo1 O24 70.8(3) . . ?
O13 Mo1 O14 73.1(3) . 7_664 ?
O13 Mo1 O24 101.1(3) . . ?
O13 Mo1 O26 91.7(4) . . ?
O7 Mo2 O8 81.0(4) . . ?
O7 Mo2 O25 100.7(3) . 7_664 ?
O8 Mo2 O25 99.9(3) . 7_664 ?
O9 Mo2 O7 103.1(6) . . ?
O9 Mo2 O8 98.6(7) . . ?
O9 Mo2 O10 83.5(6) . . ?
O9 Mo2 O11 88.7(7) . . ?
O9 Mo2 O25 151.8(5) . 7_664 ?
O10 Mo2 O7 173.3(4) . . ?
O10 Mo2 O8 96.7(4) . . ?
O10 Mo2 O11 84.2(3) . . ?
O10 Mo2 O25 73.3(3) . 7_664 ?
O11 Mo2 O7 97.2(4) . . ?
O11 Mo2 O8 172.6(4) . . ?
O11 Mo2 O25 73.4(3) . 7_664 ?
O5 Mo3 O7 103.6(6) . . ?
O5 Mo3 O22 86.7(6) . . ?
O5 Mo3 O23 150.5(5) . 7_664 ?
O5 Mo3 O24 169.1(5) . . ?
O5 Mo3 O26 101.3(6) . . ?
O5 Mo3 O15 84.1(6) . . ?
O7 Mo3 O22 94.9(4) . . ?
O7 Mo3 O23 98.4(3) . 7_664 ?
O7 Mo3 O24 70.4(3) . . ?
O22 Mo3 O23 71.9(3) . 7_664 ?
O22 Mo3 O24 102.7(3) . . ?
O23 Mo3 O24 40.24(19) 7_664 . ?
O26 Mo3 O7 84.6(5) . . ?
O26 Mo3 O22 171.9(4) . . ?
O26 Mo3 O23 100.1(3) . 7_664 ?
O26 Mo3 O24 69.5(3) . . ?
O15 Mo3 O7 172.1(4) . . ?
O15 Mo3 O22 83.9(3) . . ?
O15 Mo3 O23 73.9(3) . 7_664 ?
O15 Mo3 O24 102.2(3) . . ?
O15 Mo3 O26 95.4(4) . . ?
O18 Mo5 O14 99.7(3) . . ?
O18 Mo5 O19 92.5(4) . 7_664 ?
O18 Mo5 O22 82.2(3) . . ?
O18 Mo5 O23 71.2(3) . 7_664 ?
O19 Mo5 O14 68.4(3) 7_664 . ?
O19 Mo5 O23 100.5(3) 7_664 7_664 ?
O20 Mo5 O14 151.8(5) . . ?
O20 Mo5 O18 101.3(5) . . ?
O20 Mo5 O19 92.1(7) . 7_664 ?
O20 Mo5 O21 102.7(5) . . ?
O20 Mo5 O22 96.5(7) . . ?
O20 Mo5 O23 165.5(6) . 7_664 ?
O21 Mo5 O14 60.2(3) . . ?
O21 Mo5 O18 155.2(4) . . ?
O21 Mo5 O19 92.8(4) . 7_664 ?
O21 Mo5 O22 89.0(3) . . ?
O21 Mo5 O23 84.0(3) . 7_664 ?
O22 Mo5 O14 104.8(3) . . ?
O22 Mo5 O19 170.6(3) . 7_664 ?
O22 Mo5 O23 70.5(3) . 7_664 ?
O23 Mo5 O14 42.31(19) 7_664 . ?
Cd1 Br1 Cd1 90.02(2) 2_554 . ?
O14 P1 O14 180.0(5) 7_664 . ?
O14 P1 O23 109.1(3) 7_664 7_664 ?
O14 P1 O23 70.9(3) . 7_664 ?
O14 P1 O23 70.9(3) 7_664 . ?
O14 P1 O23 109.1(3) . . ?
O14 P1 O25 73.3(3) 7_664 . ?
O14 P1 O25 106.7(3) . . ?
O14 P1 O25 73.3(3) . 7_664 ?
O14 P1 O25 106.7(3) 7_664 7_664 ?
O23 P1 O23 180.0(4) 7_664 . ?
O23 P1 O25 74.7(3) 7_664 . ?
O23 P1 O25 105.3(3) 7_664 7_664 ?
O23 P1 O25 105.3(3) . . ?
O23 P1 O25 74.7(3) . 7_664 ?
O24 P1 O14 66.3(3) . 7_664 ?
O24 P1 O14 113.7(3) 7_664 7_664 ?
O24 P1 O14 66.3(3) 7_664 . ?
O24 P1 O14 113.7(3) . . ?
O24 P1 O23 67.9(3) . 7_664 ?
O24 P1 O23 112.1(3) . . ?
O24 P1 O23 112.1(3) 7_664 7_664 ?
O24 P1 O23 67.9(3) 7_664 . ?
O24 P1 O24 180.0 7_664 . ?
O24 P1 O25 70.5(3) 7_664 . ?
O24 P1 O25 70.5(3) . 7_664 ?
O24 P1 O25 109.5(3) . . ?
O24 P1 O25 109.5(3) 7_664 7_664 ?
O25 P1 O25 180.00(14) . 7_664 ?
C2 N3 Cd1 135(2) . . ?
Cd1 O4 H4A 110.8 . . ?
Cd1 O4 H4B 110.6 . . ?
H4A O4 H4B 104.5 . . ?
Mo3 O7 Mo2 129.9(5) . . ?
Mo1 O8 Mo2 128.6(5) . . ?
Mo2 O10 Mo6 121.5(4) . 7_664 ?
Mo2 O11 Mo4 121.2(4) . 7_664 ?
Mo1 O14 Mo5 94.0(2) 7_664 . ?
Mo1 O14 Mo4 92.7(2) 7_664 7_664 ?
Mo5 O14 Mo4 89.78(18) . 7_664 ?
P1 O14 Mo1 126.7(3) . 7_664 ?
P1 O14 Mo5 123.2(3) . . ?
P1 O14 O23 55.4(3) . 7_664 ?
P1 O14 O24 55.7(3) . 7_664 ?
P1 O14 Mo4 121.0(3) . 7_664 ?
P1 O14 V1A 128.6(6) . 7_664 ?
O23 O14 Mo1 135.6(4) 7_664 7_664 ?
O23 O14 Mo5 67.8(3) 7_664 . ?
O23 O14 Mo4 125.7(3) 7_664 7_664 ?
O23 O14 V1A 142.1(5) 7_664 7_664 ?
O24 O14 Mo1 71.0(3) 7_664 7_664 ?
O24 O14 Mo5 136.8(4) 7_664 . ?
O24 O14 O23 94.5(4) 7_664 7_664 ?
O24 O14 Mo4 130.0(4) 7_664 7_664 ?
O24 O14 V1A 73.2(6) 7_664 7_664 ?
Mo5 O18 Mo6 125.9(4) . . ?
Mo1 O19 Mo5 124.8(5) . 7_664 ?
Mo5 O21 Mo4 144.6(4) . 7_664 ?
Mo3 O22 Mo5 124.1(4) . . ?
Mo3 O23 Mo5 93.45(19) 7_664 7_664 ?
Mo3 O23 Mo6 90.6(2) 7_664 7_664 ?
Mo5 O23 Mo6 92.7(2) 7_664 7_664 ?
P1 O23 Mo3 127.0(3) . 7_664 ?
P1 O23 Mo5 123.6(3) . 7_664 ?
P1 O23 O24 54.0(3) . 7_664 ?
P1 O23 Mo6 120.2(3) . 7_664 ?
P1 O23 V3A 121.6(6) . 7_664 ?
P1 O23 V5A 125.0(5) . 7_664 ?
O24 O23 Mo3 73.0(3) 7_664 7_664 ?
O24 O23 Mo5 135.6(4) 7_664 7_664 ?
O24 O23 Mo6 128.5(4) 7_664 7_664 ?
O24 O23 V3A 68.0(6) 7_664 7_664 ?
O24 O23 V5A 146.3(5) 7_664 7_664 ?
Mo1 O24 Mo3 91.7(2) . . ?
P1 O24 Mo1 127.1(3) . . ?
P1 O24 Mo3 124.8(3) . . ?
P1 O24 O25 57.8(3) . 7_664 ?
P1 O24 V2A 125.1(8) . . ?
P1 O24 V3A 127.8(6) . . ?
P1 O24 V1A 124.6(6) . . ?
O25 O24 Mo1 129.6(4) 7_664 . ?
O25 O24 Mo3 128.6(3) 7_664 . ?
O25 O24 V2A 67.6(7) 7_664 . ?
O25 O24 V3A 122.4(6) 7_664 . ?
O25 O24 V1A 134.8(6) 7_664 . ?
V2A O24 V3A 77.8(8) . . ?
V2A O24 V1A 96.5(9) . . ?
V3A O24 V1A 92.3(8) . . ?
Mo2 O25 Mo4 94.8(2) 7_664 . ?
Mo2 O25 Mo6 95.8(2) 7_664 . ?
P1 O25 Mo2 125.2(3) . 7_664 ?
P1 O25 Mo4 121.4(3) . . ?
P1 O25 Mo6 119.6(3) . . ?
P1 O25 V2A 119.3(7) . 7_664 ?
P1 O25 V4A 126.6(5) . . ?
P1 O25 V6A 122.5(4) . . ?
Mo4 O25 Mo6 92.4(2) . . ?
V2A O25 V4A 87.8(8) 7_664 . ?
V2A O25 V6A 93.2(7) 7_664 . ?
V4A O25 V6A 98.2(6) . . ?
Mo3 O26 Mo1 127.8(5) . . ?
Mo6 O27 Mo4 150.1(5) . . ?
N2 N1 Cd1 117.9(3) . . ?
C1 N1 Cd1 134.7(3) . . ?
C1 N1 N2 107.3(4) . . ?
N1 N2 Cd1 124.0(3) . 2_554 ?
C3 N2 Cd1 128.5(3) . 2_554 ?
C3 N2 N1 107.4(4) . . ?
C1 N7 C4 128.3(4) . . ?
C3 N7 C1 105.0(4) . . ?
C3 N7 C4 126.6(4) . . ?
C18 N4 C16 127.0(4) . . ?
C19 N4 C16 128.1(4) . . ?
C19 N4 C18 104.9(4) . . ?
N6 N5 Cd1 117.4(3) . 3_445 ?
C18 N5 Cd1 135.1(3) . 3_445 ?
C18 N5 N6 107.4(4) . . ?
C19 N6 N5 106.6(4) . . ?
N1 C1 N7 110.4(4) . . ?
N1 C1 H1 124.8 . . ?
N7 C1 H1 124.8 . . ?
N2 C3 N7 109.9(4) . . ?
N2 C3 H3 125.0 . . ?
N7 C3 H3 125.0 . . ?
C5 C4 N7 119.9(4) . . ?
C5 C4 C6 121.4(4) . . ?
C6 C4 N7 118.6(4) . . ?
C4 C5 H5 120.4 . . ?
C9 C5 C4 119.2(4) . . ?
C9 C5 H5 120.4 . . ?
C4 C6 H6 120.3 . . ?
C7 C6 C4 119.4(5) . . ?
C7 C6 H6 120.3 . . ?
C6 C7 C8 119.5(4) . . ?
C6 C7 C11 119.5(4) . . ?
C8 C7 C11 121.0(4) . . ?
C7 C8 C10 120.4(4) . . ?
C9 C8 C7 120.3(4) . . ?
C9 C8 C10 119.3(4) . . ?
C5 C9 C8 120.2(4) . . ?
C5 C9 H9 119.9 . . ?
C8 C9 H9 119.9 . . ?
O1 C10 C8 120.0(4) . . ?
O1 C10 C13 121.9(4) . . ?
C13 C10 C8 118.1(4) . . ?
O29 C11 C7 120.6(4) . . ?
O29 C11 C12 121.3(4) . . ?
C7 C11 C12 118.1(4) . . ?
C13 C12 C11 120.6(4) . . ?
C14 C12 C11 119.1(4) . . ?
C14 C12 C13 120.1(4) . . ?
C12 C13 C10 121.5(4) . . ?
C17 C13 C10 119.1(4) . . ?
C17 C13 C12 119.4(4) . . ?
C12 C14 H14 119.6 . . ?
C15 C14 C12 120.8(4) . . ?
C15 C14 H14 119.6 . . ?
C14 C15 H15 120.6 . . ?
C14 C15 C16 118.7(4) . . ?
C16 C15 H15 120.6 . . ?
C15 C16 N4 118.7(4) . . ?
C17 C16 N4 119.8(4) . . ?
C17 C16 C15 121.4(4) . . ?
C13 C17 H17 120.2 . . ?
C16 C17 C13 119.5(4) . . ?
C16 C17 H17 120.2 . . ?
N4 C18 H18 125.1 . . ?
N5 C18 N4 109.9(4) . . ?
N5 C18 H18 125.1 . . ?
N4 C19 H19 124.4 . . ?
N6 C19 N4 111.2(4) . . ?
N6 C19 H19 124.4 . . ?
O11 Mo4 O14 104.2(3) 7_664 7_664 ?
O11 Mo4 O25 70.7(3) 7_664 . ?
O12 Mo4 O11 93.1(11) . 7_664 ?
O12 Mo4 O14 152.3(8) . 7_664 ?
O12 Mo4 O21 101.8(8) . 7_664 ?
O12 Mo4 O25 162.2(10) . . ?
O12 Mo4 O27 118.9(8) . . ?
O12 Mo4 O13 93.1(11) . . ?
O21 Mo4 O11 84.5(3) 7_664 7_664 ?
O21 Mo4 O14 59.6(3) 7_664 7_664 ?
O21 Mo4 O25 84.5(3) 7_664 . ?
O21 Mo4 O13 91.8(4) 7_664 . ?
O25 Mo4 O14 44.3(2) . 7_664 ?
O27 Mo4 O11 91.7(3) . 7_664 ?
O27 Mo4 O14 82.5(3) . 7_664 ?
O27 Mo4 O21 139.3(4) . 7_664 ?
O27 Mo4 O25 56.4(3) . . ?
O27 Mo4 O13 87.5(4) . . ?
O13 Mo4 O11 173.3(3) . 7_664 ?
O13 Mo4 O14 69.1(3) . 7_664 ?
O13 Mo4 O25 103.5(3) . . ?
O10 Mo6 O23 104.3(3) 7_664 7_664 ?
O10 Mo6 O25 69.1(3) 7_664 . ?
O17 Mo6 O10 94.9(7) . 7_664 ?
O17 Mo6 O18 99.6(7) . . ?
O17 Mo6 O23 159.1(8) . 7_664 ?
O17 Mo6 O25 154.2(8) . . ?
O17 Mo6 O27 105.3(7) . . ?
O17 Mo6 O15 90.0(7) . . ?
O18 Mo6 O10 96.9(4) . 7_664 ?
O18 Mo6 O23 70.1(3) . 7_664 ?
O18 Mo6 O25 102.4(3) . . ?
O25 Mo6 O23 45.52(19) . 7_664 ?
O27 Mo6 O10 88.9(3) . 7_664 ?
O27 Mo6 O18 153.9(4) . . ?
O27 Mo6 O23 83.7(3) . 7_664 ?
O27 Mo6 O25 56.1(3) . . ?
O27 Mo6 O15 89.0(4) . . ?
O15 Mo6 O10 175.0(4) . 7_664 ?
O15 Mo6 O18 83.0(4) . . ?
O15 Mo6 O23 71.0(3) . 7_664 ?
O15 Mo6 O25 106.0(3) . . ?
Mo1 O13 Mo4 125.1(5) . . ?
Mo3 O15 Mo6 124.4(5) . . ?
H28A C28 H28B 109.5 . . ?
H28A C28 H28C 109.5 . . ?
H28B C28 H28C 109.5 . . ?
C2 C28 H28A 109.5 . . ?
C2 C28 H28B 109.5 . . ?
C2 C28 H28C 109.5 . . ?
N3 C2 C28 163(2) . . ?
Cd1 O1A H1AA 108.8 . . ?
Cd1 O1A H1AB 108.1 . . ?
H1AA O1A H1AB 104.5 . . ?
H28D O28 H28E 104.5 . . ?
O24 V2A V3A 51.4(6) . . ?
O25 V2A O24 44.7(5) 7_664 . ?
O25 V2A V3A 86.1(8) 7_664 . ?
O7A V2A O24 67.6(9) . . ?
O7A V2A V3A 18.0(7) . . ?
O7A V2A O8A 101.9(14) . . ?
O7A V2A O9A 105.4(16) . . ?
O7A V2A O10A 149.4(16) . . ?
O7A V2A O11A 84.8(14) . . ?
O8A V2A O24 63.1(9) . . ?
O8A V2A V3A 86.3(10) . . ?
O8A V2A O9A 103.2(15) . . ?
O8A V2A O10A 72.1(11) . . ?
O8A V2A O11A 144.8(17) . . ?
O9A V2A O24 161.2(16) . . ?
O9A V2A V3A 118.3(13) . . ?
O9A V2A O10A 105.1(11) . . ?
O10A V2A O24 83.6(10) . . ?
O10A V2A V3A 134.9(12) . . ?
O11A V2A O24 88.9(10) . . ?
O11A V2A V3A 92.3(10) . . ?
O11A V2A O9A 108.2(15) . . ?
O11A V2A O10A 84.6(11) . . ?
O23 V3A V2A 83.1(8) 7_664 . ?
O24 V3A O23 41.9(4) . 7_664 ?
O24 V3A V2A 50.8(7) . . ?
O5A V3A O24 157.1(13) . . ?
O5A V3A V2A 123.6(11) . . ?
O5A V3A O15A 101.1(9) . . ?
O5A V3A O26A 98.7(11) . . ?
O7A V3A O24 67.7(8) . . ?
O7A V3A V2A 18.7(8) . . ?
O7A V3A O5A 112.0(12) . . ?
O7A V3A O22A 90.3(10) . . ?
O7A V3A O15A 146.6(14) . . ?
O7A V3A O26A 99.1(12) . . ?
O22A V3A O24 88.9(9) . . ?
O22A V3A V2A 97.1(9) . . ?
O22A V3A O5A 113.9(13) . . ?
O22A V3A O15A 80.0(8) . . ?
O22A V3A O26A 139.8(13) . . ?
O15A V3A O24 80.2(7) . . ?
O15A V3A V2A 131.0(11) . . ?
O26A V3A O24 59.9(7) . . ?
O26A V3A V2A 82.7(10) . . ?
O26A V3A O15A 70.7(7) . . ?
V3A O7A V2A 143.4(15) . . ?
V2A O8A V1A 135.2(11) . . ?
V6A O10A V2A 152.2(10) 7_664 . ?
V4A O11A V2A 157.7(12) 7_664 . ?
V4A O21A V5A 128.0(7) 7_664 . ?
V3A O22A V5A 150.0(9) . . ?
V6A O15A V3A 138.2(7) . . ?
O20A V5A O21A 87.6(7) . . ?
O20A V5A O22A 99.0(9) . . ?
O22A V5A O21A 77.9(5) . . ?
O19A V5A O20A 117.4(11) 7_664 . ?
O19A V5A O21A 79.0(6) 7_664 . ?
O19A V5A O22A 135.6(9) 7_664 . ?
O18A V5A O20A 117.8(9) . . ?
O18A V5A O21A 154.6(10) . . ?
O18A V5A O22A 95.0(8) . . ?
O14 V1A O24 40.1(4) 7_664 . ?
O8A V1A O24 57.4(5) . . ?
O6A V1A O24 161.7(11) . . ?
O6A V1A O8A 107.0(10) . . ?
O6A V1A O19A 103.6(12) . . ?
O6A V1A O26A 113.3(13) . . ?
O6A V1A O13A 110.1(11) . . ?
O19A V1A O24 82.0(7) . . ?
O19A V1A O8A 73.0(6) . . ?
O26A V1A O24 59.2(7) . . ?
O26A V1A O8A 84.7(9) . . ?
O26A V1A O19A 141.2(13) . . ?
O13A V1A O24 87.1(9) . . ?
O13A V1A O8A 142.0(12) . . ?
O13A V1A O19A 90.3(10) . . ?
O13A V1A O26A 88.2(9) . . ?
V5A O19A V1A 154.4(9) 7_664 . ?
V1A O26A V3A 144.5(10) . . ?
V4A O27A V6A 119.0(7) . . ?
O11A V4A O25 56.5(6) 7_664 . ?
O11A V4A O27A 95.5(10) 7_664 . ?
O11A V4A O13A 135.8(10) 7_664 . ?
O11A V4A O12A 127.6(15) 7_664 . ?
O21A V4A O25 102.3(7) 7_664 . ?
O21A V4A O13A 78.5(7) 7_664 . ?
O27A V4A O25 72.1(6) . . ?
O27A V4A O13A 81.7(6) . . ?
O13A V4A O25 81.2(6) . . ?
O12A V4A O25 156.3(13) . . ?
O12A V4A O27A 84.2(11) . . ?
O12A V4A O13A 96.2(14) . . ?
O10A V6A O25 57.3(5) 7_664 . ?
O10A V6A O15A 137.6(8) 7_664 . ?
O10A V6A O17A 119.5(9) 7_664 . ?
O10A V6A O27A 90.5(6) 7_664 . ?
O10A V6A O18A 86.7(7) 7_664 . ?
O15A V6A O25 80.6(5) . . ?
O15A V6A O27A 77.2(4) . . ?
O17A V6A O25 159.8(9) . . ?
O17A V6A O15A 101.5(7) . . ?
O17A V6A O27A 92.0(8) . . ?
O27A V6A O25 68.6(4) . . ?
O18A V6A O25 89.8(6) . . ?
O18A V6A O15A 88.7(6) . . ?
O18A V6A O17A 110.3(9) . . ?
O18A V6A O27A 155.7(8) . . ?
V1A O13A V4A 150.2(10) . . ?
V5A O18A V6A 158.6(9) . . ?

loop_
_geom_bond_atom_site_label_1
_geom_bond_atom_site_label_2
_geom_bond_distance
_geom_bond_site_symmetry_2
_geom_bond_publ_flag
Cd1 Br1 2.6895(6) . ?
Cd1 N3 2.36(2) . ?
Cd1 O4 2.339(4) . ?
Cd1 N1 2.340(4) . ?
Cd1 N2 2.363(4) 2_554 ?
Cd1 N5 2.297(4) 3_554 ?
Cd1 O1A 2.37(3) . ?
Mo1 O6 1.694(14) . ?
Mo1 O8 1.862(10) . ?
Mo1 O14 2.389(7) 7_664 ?
Mo1 O19 1.936(9) . ?
Mo1 O24 2.419(7) . ?
Mo1 O26 1.995(11) . ?
Mo1 O13 1.951(9) . ?
Mo2 O7 1.996(11) . ?
Mo2 O8 2.041(10) . ?
Mo2 O9 1.569(16) . ?
Mo2 O10 1.973(9) . ?
Mo2 O11 1.986(8) . ?
Mo2 O25 2.381(7) 7_664 ?
Mo3 O5 1.621(17) . ?
Mo3 O7 1.954(11) . ?
Mo3 O22 1.987(7) . ?
Mo3 O23 2.414(6) 7_664 ?
Mo3 O24 2.512(6) . ?
Mo3 O26 1.943(11) . ?
Mo3 O15 1.926(9) . ?
Mo5 O14 2.487(6) . ?
Mo5 O18 1.989(8) . ?
Mo5 O19 2.087(9) 7_664 ?
Mo5 O20 1.666(18) . ?
Mo5 O21 1.837(8) . ?
Mo5 O22 2.024(8) . ?
Mo5 O23 2.452(6) 7_664 ?
P1 O14 1.522(6) . ?
P1 O14 1.522(6) 7_664 ?
P1 O23 1.553(6) 7_664 ?
P1 O23 1.553(6) . ?
P1 O24 1.482(6) . ?
P1 O24 1.482(6) 7_664 ?
P1 O25 1.596(6) . ?
P1 O25 1.596(6) 7_664 ?
O1 C10 1.216(6) . ?
O29 C11 1.223(6) . ?
N3 C2 1.166(9) . ?
O4 H4A 0.8511 . ?
O4 H4B 0.8510 . ?
O10 Mo6 2.141(8) 7_664 ?
O11 Mo4 2.083(8) 7_664 ?
O12 Mo4 1.71(3) . ?
O14 O23 1.783(8) 7_664 ?
O14 O24 1.643(8) 7_664 ?
O14 Mo4 2.506(6) 7_664 ?
O14 V1A 2.35(2) 7_664 ?
O17 Mo6 1.64(2) . ?
O18 Mo6 2.020(9) . ?
O21 Mo4 1.862(8) 7_664 ?
O23 O24 1.697(8) 7_664 ?
O23 Mo6 2.483(6) 7_664 ?
O23 V3A 2.39(2) 7_664 ?
O23 V5A 2.398(16) 7_664 ?
O24 O25 1.779(9) 7_664 ?
O24 V2A 2.34(2) . ?
O24 V3A 2.36(2) . ?
O24 V1A 2.44(2) . ?
O25 Mo4 2.434(6) . ?
O25 Mo6 2.456(6) . ?
O25 V2A 2.34(3) 7_664 ?
O25 V4A 2.391(16) . ?
O25 V6A 2.428(13) . ?
O27 Mo4 1.836(8) . ?
O27 Mo6 1.816(8) . ?
N1 N2 1.388(6) . ?
N1 C1 1.296(6) . ?
N2 C3 1.311(6) . ?
N7 C1 1.370(6) . ?
N7 C3 1.358(6) . ?
N7 C4 1.441(6) . ?
N4 C16 1.435(5) . ?
N4 C18 1.361(6) . ?
N4 C19 1.350(6) . ?
N5 N6 1.382(6) . ?
N5 C18 1.313(6) . ?
N6 C19 1.306(6) . ?
C1 H1 0.9500 . ?
C3 H3 0.9500 . ?
C4 C5 1.389(7) . ?
C4 C6 1.390(7) . ?
C5 H5 0.9500 . ?
C5 C9 1.383(6) . ?
C6 H6 0.9500 . ?
C6 C7 1.390(6) . ?
C7 C8 1.402(6) . ?
C7 C11 1.484(7) . ?
C8 C9 1.393(6) . ?
C8 C10 1.499(6) . ?
C9 H9 0.9500 . ?
C10 C13 1.474(6) . ?
C11 C12 1.489(6) . ?
C12 C13 1.399(6) . ?
C12 C14 1.387(6) . ?
C13 C17 1.395(6) . ?
C14 H14 0.9500 . ?
C14 C15 1.381(6) . ?
C15 H15 0.9500 . ?
C15 C16 1.394(6) . ?
C16 C17 1.381(6) . ?
C17 H17 0.9500 . ?
C18 H18 0.9500 . ?
C19 H19 0.9500 . ?
Mo4 O13 2.042(9) . ?
Mo6 O15 2.008(9) . ?
C28 H28A 0.9800 . ?
C28 H28B 0.9800 . ?
C28 H28C 0.9800 . ?
C28 C2 1.472(9) . ?
O1A H1AA 0.8705 . ?
O1A H1AB 0.8703 . ?
O28 H28D 0.8703 . ?
O28 H28E 0.8700 . ?
V2A V3A 2.95(3) . ?
V2A O7A 1.58(3) . ?
V2A O8A 1.76(3) . ?
V2A O9A 1.86(3) . ?
V2A O10A 2.05(3) . ?
V2A O11A 1.83(3) . ?
V3A O5A 1.81(3) . ?
V3A O7A 1.526(19) . ?
V3A O22A 1.80(2) . ?
V3A O15A 2.202(18) . ?
V3A O26A 1.89(2) . ?
O8A V1A 2.094(18) . ?
O10A V6A 1.513(12) 7_664 ?
O11A V4A 1.511(16) 7_664 ?
O20A V5A 1.72(2) . ?
O21A V5A 2.287(15) . ?
O21A V4A 2.03(2) 7_664 ?
O22A V5A 1.969(15) . ?
O15A V6A 2.094(12) . ?
V5A O19A 1.641(16) 7_664 ?
V5A O18A 1.543(15) . ?
V1A O6A 1.64(2) . ?
V1A O19A 1.96(2) . ?
V1A O26A 1.75(2) . ?
V1A O13A 1.717(18) . ?
O17A V6A 1.68(2) . ?
O27A V4A 2.02(2) . ?
O27A V6A 2.202(14) . ?
V4A O13A 2.061(16) . ?
V4A O12A 1.62(3) . ?
V6A O18A 1.635(15) . ?

loop_
_geom_hbond_atom_site_label_D
_geom_hbond_atom_site_label_H
_geom_hbond_atom_site_label_A
_geom_hbond_distance_DH
_geom_hbond_distance_HA
_geom_hbond_distance_DA
_geom_hbond_angle_DHA
_geom_hbond_site_symmetry_A
_geom_hbond_publ_flag
O4 H4A O6 0.85 2.97 3.580(12) 130.7 . yes
O4 H4A O13 0.85 1.86 2.664(10) 156.5 . yes
O4 H4A O6A 0.85 2.47 3.094(12) 130.6 . yes
O4 H4A O13A 0.85 2.44 3.242(10) 156.3 . yes
O4 H4B O12 0.85 2.69 3.32(3) 131.5 . yes
O4 H4B N6 0.85 2.21 2.841(6) 131.4 3_554 yes
C1 H1 O26 0.95 2.32 3.238(10) 162.2 . yes
C3 H3 O9 0.95 2.31 3.135(17) 145.2 7_564 yes
C3 H3 O9A 0.95 2.30 3.036(19) 133.3 7_564 yes
C5 H5 O26 0.95 2.55 3.307(11) 136.3 . yes
C9 H9 O9 0.95 2.87 3.781(14) 160.6 . yes
C14 H14 O20 0.95 2.71 3.220(19) 114.2 1_455 yes
C18 H18 O1 0.95 2.13 3.032(6) 158.6 6_565 yes
C19 H19 O12 0.95 2.47 3.27(3) 142.0 4_544 yes
C19 H19 O12A 0.95 2.50 3.25(3) 135.9 4_544 yes
C28 H28A O27A 0.98 2.51 3.20(2) 127.7 2_654 yes
C28 H28B O27A 0.98 1.98 2.74(4) 132.0 . yes
C28 H28C N6 0.98 2.31 3.02(3) 129.1 3_554 yes
C28 H28C O12A 0.98 2.55 3.23(4) 126.4 . yes
O1A H1AB O28 0.87 1.93 2.73(2) 151.1 . yes
O28 H28D O10 0.87 2.10 2.96(3) 170.0 8_564 yes
O28 H28D O17 0.87 2.73 3.24(3) 119.2 2_654 yes
O28 H28E O17 0.87 2.30 3.15(3) 168.4 . yes
O28 H28E O27 0.87 2.85 3.35(3) 118.4 . yes

loop_
_geom_torsion_atom_site_label_1
_geom_torsion_atom_site_label_2
_geom_torsion_atom_site_label_3
_geom_torsion_atom_site_label_4
_geom_torsion
_geom_torsion_site_symmetry_1
_geom_torsion_site_symmetry_2
_geom_torsion_site_symmetry_3
_geom_torsion_site_symmetry_4
_geom_torsion_publ_flag
Cd1 N3 C2 C28 -15(8) . . . . ?
Cd1 N1 N2 Cd1 1.3(5) . . . 2_554 ?
Cd1 N1 N2 C3 177.0(3) . . . . ?
Cd1 N1 C1 N7 -176.5(3) . . . . ?
Cd1 N2 C3 N7 175.6(3) 2_554 . . . ?
Cd1 N5 N6 C19 176.6(4) 3_445 . . . ?
Cd1 N5 C18 N4 -175.2(3) 3_445 . . . ?
O1 C10 C13 C12 -177.5(4) . . . . ?
O1 C10 C13 C17 5.4(7) . . . . ?
O29 C11 C12 C13 177.8(6) . . . . ?
O29 C11 C12 C14 -6.5(8) . . . . ?
O6 Mo1 O8 Mo2 163.2(8) . . . . ?
O14 Mo1 O8 Mo2 -25.2(7) 7_664 . . . ?
O14 Mo5 O21 Mo4 -30.0(8) . . . 7_664 ?
O14 P1 O23 Mo3 52.2(5) . . . 7_664 ?
O14 P1 O23 Mo3 -127.8(5) 7_664 . . 7_664 ?
O14 P1 O23 Mo5 178.5(3) . . . 7_664 ?
O14 P1 O23 Mo5 -1.5(3) 7_664 . . 7_664 ?
O14 P1 O23 O24 53.2(4) . . . 7_664 ?
O14 P1 O23 O24 -126.8(4) 7_664 . . 7_664 ?
O14 P1 O23 Mo6 -64.7(4) . . . 7_664 ?
O14 P1 O23 Mo6 115.3(4) 7_664 . . 7_664 ?
O14 P1 O23 V3A -119.3(7) 7_664 . . 7_664 ?
O14 P1 O23 V3A 60.7(7) . . . 7_664 ?
O14 P1 O23 V5A -168.5(5) . . . 7_664 ?
O14 P1 O23 V5A 11.5(5) 7_664 . . 7_664 ?
O14 P1 O24 Mo1 -1.3(4) 7_664 . . . ?
O14 P1 O24 Mo1 178.7(4) . . . . ?
O14 P1 O24 Mo3 123.4(5) 7_664 . . . ?
O14 P1 O24 Mo3 -56.6(5) . . . . ?
O14 P1 O24 O25 -119.2(4) 7_664 . . 7_664 ?
O14 P1 O24 O25 60.8(4) . . . 7_664 ?
O14 P1 O24 V2A -124.7(10) 7_664 . . . ?
O14 P1 O24 V2A 55.3(10) . . . . ?
O14 P1 O24 V3A -47.4(7) . . . . ?
O14 P1 O24 V3A 132.6(7) 7_664 . . . ?
O14 P1 O24 V1A -173.9(6) . . . . ?
O14 P1 O24 V1A 6.1(6) 7_664 . . . ?
O14 P1 O25 Mo2 -57.7(4) . . . 7_664 ?
O14 P1 O25 Mo2 122.3(4) 7_664 . . 7_664 ?
O14 P1 O25 Mo4 -1.0(3) 7_664 . . . ?
O14 P1 O25 Mo4 179.0(3) . . . . ?
O14 P1 O25 Mo6 65.2(4) . . . . ?
O14 P1 O25 Mo6 -114.8(4) 7_664 . . . ?
O14 P1 O25 V2A 118.3(9) 7_664 . . 7_664 ?
O14 P1 O25 V2A -61.7(9) . . . 7_664 ?
O14 P1 O25 V4A 7.2(6) 7_664 . . . ?
O14 P1 O25 V4A -172.8(6) . . . . ?
O14 P1 O25 V6A -126.0(5) 7_664 . . . ?
O14 P1 O25 V6A 54.0(5) . . . . ?
O14 V1A O26A V3A 51.9(18) 7_664 . . . ?
O14 V1A O13A V4A -24.1(19) 7_664 . . . ?
O18 Mo5 O21 Mo4 -68.9(14) . . . 7_664 ?
O19 Mo1 O8 Mo2 -98.9(7) . . . . ?
O19 Mo5 O21 Mo4 33.1(9) 7_664 . . 7_664 ?
O20 Mo5 O21 Mo4 125.8(11) . . . 7_664 ?
O22 Mo5 O21 Mo4 -137.7(9) . . . 7_664 ?
O23 Mo5 O21 Mo4 -67.2(9) 7_664 . . 7_664 ?
O23 P1 O14 Mo1 124.6(5) 7_664 . . 7_664 ?
O23 P1 O14 Mo1 -55.4(5) . . . 7_664 ?
O23 P1 O14 Mo5 178.5(3) . . . . ?
O23 P1 O14 Mo5 -1.5(3) 7_664 . . . ?
O23 P1 O14 O23 180.000(1) . . . 7_664 ?
O23 P1 O14 O24 -54.1(4) . . . 7_664 ?
O23 P1 O14 O24 125.9(4) 7_664 . . 7_664 ?
O23 P1 O14 Mo4 65.7(4) . . . 7_664 ?
O23 P1 O14 Mo4 -114.3(4) 7_664 . . 7_664 ?
O23 P1 O14 V1A -47.4(7) . . . 7_664 ?
O23 P1 O14 V1A 132.6(7) 7_664 . . 7_664 ?
O23 P1 O24 Mo1 54.4(5) . . . . ?
O23 P1 O24 Mo1 -125.6(5) 7_664 . . . ?
O23 P1 O24 Mo3 179.1(3) . . . . ?
O23 P1 O24 Mo3 -0.9(3) 7_664 . . . ?
O23 P1 O24 O25 116.5(4) 7_664 . . 7_664 ?
O23 P1 O24 O25 -63.5(4) . . . 7_664 ?
O23 P1 O24 V2A 110.9(10) 7_664 . . . ?
O23 P1 O24 V2A -69.1(10) . . . . ?
O23 P1 O24 V3A 8.3(6) 7_664 . . . ?
O23 P1 O24 V3A -171.7(6) . . . . ?
O23 P1 O24 V1A 61.7(6) . . . . ?
O23 P1 O24 V1A -118.3(6) 7_664 . . . ?
O23 P1 O25 Mo2 -121.8(4) 7_664 . . 7_664 ?
O23 P1 O25 Mo2 58.2(4) . . . 7_664 ?
O23 P1 O25 Mo4 114.9(4) 7_664 . . . ?
O23 P1 O25 Mo4 -65.1(4) . . . . ?
O23 P1 O25 Mo6 1.1(3) 7_664 . . . ?
O23 P1 O25 Mo6 -178.9(3) . . . . ?
O23 P1 O25 V2A 54.2(9) . . . 7_664 ?
O23 P1 O25 V2A -125.8(9) 7_664 . . 7_664 ?
O23 P1 O25 V4A 123.1(6) 7_664 . . . ?
O23 P1 O25 V4A -56.9(6) . . . . ?
O23 P1 O25 V6A -10.2(4) 7_664 . . . ?
O23 P1 O25 V6A 169.8(4) . . . . ?
O23 V3A O7A V2A 57(3) 7_664 . . . ?
O23 V3A O22A V5A -22.1(16) 7_664 . . . ?
O23 V3A O26A V1A -60.7(18) 7_664 . . . ?
O23 V5A O18A V6A -17(2) 7_664 . . . ?
O24 Mo1 O8 Mo2 2.6(6) . . . . ?
O24 P1 O14 Mo1 178.7(4) . . . 7_664 ?
O24 P1 O14 Mo1 -1.3(4) 7_664 . . 7_664 ?
O24 P1 O14 Mo5 -127.4(5) 7_664 . . . ?
O24 P1 O14 Mo5 52.6(5) . . . . ?
O24 P1 O14 O23 54.1(4) . . . 7_664 ?
O24 P1 O14 O23 -125.9(4) 7_664 . . 7_664 ?
O24 P1 O14 O24 180.000(0) . . . 7_664 ?
O24 P1 O14 Mo4 -60.2(5) . . . 7_664 ?
O24 P1 O14 Mo4 119.8(5) 7_664 . . 7_664 ?
O24 P1 O14 V1A -173.3(6) . . . 7_664 ?
O24 P1 O14 V1A 6.7(6) 7_664 . . 7_664 ?
O24 P1 O23 Mo3 179.0(4) . . . 7_664 ?
O24 P1 O23 Mo3 -1.0(4) 7_664 . . 7_664 ?
O24 P1 O23 Mo5 125.3(4) 7_664 . . 7_664 ?
O24 P1 O23 Mo5 -54.7(4) . . . 7_664 ?
O24 P1 O23 O24 180.000(1) . . . 7_664 ?
O24 P1 O23 Mo6 62.2(4) . . . 7_664 ?
O24 P1 O23 Mo6 -117.8(4) 7_664 . . 7_664 ?
O24 P1 O23 V3A 7.6(6) 7_664 . . 7_664 ?
O24 P1 O23 V3A -172.4(6) . . . 7_664 ?
O24 P1 O23 V5A -41.7(6) . . . 7_664 ?
O24 P1 O23 V5A 138.3(6) 7_664 . . 7_664 ?
O24 P1 O25 Mo2 178.8(4) . . . 7_664 ?
O24 P1 O25 Mo2 -1.2(4) 7_664 . . 7_664 ?
O24 P1 O25 Mo4 -124.5(4) 7_664 . . . ?
O24 P1 O25 Mo4 55.5(4) . . . . ?
O24 P1 O25 Mo6 -58.2(4) . . . . ?
O24 P1 O25 Mo6 121.8(4) 7_664 . . . ?
O24 P1 O25 V2A 174.8(9) . . . 7_664 ?
O24 P1 O25 V2A -5.2(9) 7_664 . . 7_664 ?
O24 P1 O25 V4A 63.7(6) . . . . ?
O24 P1 O25 V4A -116.3(6) 7_664 . . . ?
O24 P1 O25 V6A -69.5(5) . . . . ?
O24 P1 O25 V6A 110.5(5) 7_664 . . . ?
O24 V2A O7A V3A -23(2) . . . . ?
O24 V2A O8A V1A 29.4(16) . . . . ?
O24 V2A O11A V4A 56(3) . . . 7_664 ?
O24 V3A O7A V2A 23(2) . . . . ?
O24 V3A O22A V5A -48.2(17) . . . . ?
O24 V3A O26A V1A -25.5(17) . . . . ?
O24 V1A O26A V3A 24.8(16) . . . . ?
O24 V1A O13A V4A -56(2) . . . . ?
O25 P1 O14 Mo1 -122.1(5) 7_664 . . 7_664 ?
O25 P1 O14 Mo1 57.9(5) . . . 7_664 ?
O25 P1 O14 Mo5 111.8(4) 7_664 . . . ?
O25 P1 O14 Mo5 -68.2(4) . . . . ?
O25 P1 O14 O23 -66.7(3) . . . 7_664 ?
O25 P1 O14 O23 113.3(3) 7_664 . . 7_664 ?
O25 P1 O14 O24 -120.8(4) 7_664 . . 7_664 ?
O25 P1 O14 O24 59.2(4) . . . 7_664 ?
O25 P1 O14 Mo4 -1.0(3) 7_664 . . 7_664 ?
O25 P1 O14 Mo4 179.0(3) . . . 7_664 ?
O25 P1 O14 V1A 65.9(7) . . . 7_664 ?
O25 P1 O14 V1A -114.1(7) 7_664 . . 7_664 ?
O25 P1 O23 Mo3 118.0(4) 7_664 . . 7_664 ?
O25 P1 O23 Mo3 -62.0(4) . . . 7_664 ?
O25 P1 O23 Mo5 64.3(4) . . . 7_664 ?
O25 P1 O23 Mo5 -115.7(4) 7_664 . . 7_664 ?
O25 P1 O23 O24 119.0(4) 7_664 . . 7_664 ?
O25 P1 O23 O24 -61.0(4) . . . 7_664 ?
O25 P1 O23 Mo6 -178.9(3) . . . 7_664 ?
O25 P1 O23 Mo6 1.1(3) 7_664 . . 7_664 ?
O25 P1 O23 V3A -53.5(6) . . . 7_664 ?
O25 P1 O23 V3A 126.5(6) 7_664 . . 7_664 ?
O25 P1 O23 V5A -102.7(5) 7_664 . . 7_664 ?
O25 P1 O23 V5A 77.3(5) . . . 7_664 ?
O25 P1 O24 Mo1 117.9(5) 7_664 . . . ?
O25 P1 O24 Mo1 -62.1(5) . . . . ?
O25 P1 O24 Mo3 62.6(4) . . . . ?
O25 P1 O24 Mo3 -117.4(4) 7_664 . . . ?
O25 P1 O24 O25 180.002(1) . . . 7_664 ?
O25 P1 O24 V2A -5.5(9) 7_664 . . . ?
O25 P1 O24 V2A 174.5(9) . . . . ?
O25 P1 O24 V3A 71.8(7) . . . . ?
O25 P1 O24 V3A -108.2(7) 7_664 . . . ?
O25 P1 O24 V1A 125.3(6) 7_664 . . . ?
O25 P1 O24 V1A -54.7(6) . . . . ?
O25 V2A O7A V3A -59(3) 7_664 . . . ?
O25 V2A O8A V1A 67.5(17) 7_664 . . . ?
O25 V2A O11A V4A 23(3) 7_664 . . 7_664 ?
O25 V6A O18A V5A 50(2) . . . . ?
O26 Mo1 O8 Mo2 73.8(7) . . . . ?
N1 N2 C3 N7 0.2(6) . . . . ?
N2 N1 C1 N7 -0.3(5) . . . . ?
N7 C4 C5 C9 177.2(4) . . . . ?
N7 C4 C6 C7 -177.2(5) . . . . ?
N4 C16 C17 C13 -175.5(4) . . . . ?
N5 N6 C19 N4 -0.1(7) . . . . ?
N6 N5 C18 N4 1.8(6) . . . . ?
C1 N1 N2 Cd1 -175.6(3) . . . 2_554 ?
C1 N1 N2 C3 0.1(5) . . . . ?
C1 N7 C3 N2 -0.4(6) . . . . ?
C1 N7 C4 C5 32.9(8) . . . . ?
C1 N7 C4 C6 -148.0(5) . . . . ?
C3 N7 C1 N1 0.4(6) . . . . ?
C3 N7 C4 C5 -145.4(5) . . . . ?
C3 N7 C4 C6 33.7(7) . . . . ?
C4 N7 C1 N1 -178.1(5) . . . . ?
C4 N7 C3 N2 178.2(5) . . . . ?
C4 C5 C9 C8 0.5(8) . . . . ?
C4 C6 C7 C8 -0.5(8) . . . . ?
C4 C6 C7 C11 -179.4(5) . . . . ?
C5 C4 C6 C7 1.9(8) . . . . ?
C6 C4 C5 C9 -1.9(8) . . . . ?
C6 C7 C8 C9 -0.9(7) . . . . ?
C6 C7 C8 C10 176.4(4) . . . . ?
C6 C7 C11 O29 4.6(9) . . . . ?
C6 C7 C11 C12 -174.3(5) . . . . ?
C7 C8 C9 C5 0.9(7) . . . . ?
C7 C8 C10 O1 -179.0(5) . . . . ?
C7 C8 C10 C13 -0.8(6) . . . . ?
C7 C11 C12 C13 -3.3(7) . . . . ?
C7 C11 C12 C14 172.4(4) . . . . ?
C8 C7 C11 O29 -174.3(6) . . . . ?
C8 C7 C11 C12 6.8(7) . . . . ?
C8 C10 C13 C12 4.4(6) . . . . ?
C8 C10 C13 C17 -172.7(4) . . . . ?
C9 C8 C10 O1 -1.7(7) . . . . ?
C9 C8 C10 C13 176.5(4) . . . . ?
C10 C8 C9 C5 -176.4(4) . . . . ?
C10 C13 C17 C16 176.0(4) . . . . ?
C11 C7 C8 C9 177.9(5) . . . . ?
C11 C7 C8 C10 -4.8(7) . . . . ?
C11 C12 C13 C10 -2.3(7) . . . . ?
C11 C12 C13 C17 174.8(4) . . . . ?
C11 C12 C14 C15 -174.0(4) . . . . ?
C12 C13 C17 C16 -1.1(6) . . . . ?
C12 C14 C15 C16 -0.5(7) . . . . ?
C13 C12 C14 C15 1.6(7) . . . . ?
C14 C12 C13 C10 -177.9(4) . . . . ?
C14 C12 C13 C17 -0.8(6) . . . . ?
C14 C15 C16 N4 176.3(4) . . . . ?
C14 C15 C16 C17 -1.4(7) . . . . ?
C15 C16 C17 C13 2.2(6) . . . . ?
C16 N4 C18 N5 -179.3(4) . . . . ?
C16 N4 C19 N6 178.6(4) . . . . ?
C18 N4 C16 C15 -22.6(7) . . . . ?
C18 N4 C16 C17 155.1(5) . . . . ?
C18 N4 C19 N6 1.2(6) . . . . ?
C18 N5 N6 C19 -1.0(6) . . . . ?
C19 N4 C16 C15 160.4(5) . . . . ?
C19 N4 C16 C17 -21.8(7) . . . . ?
C19 N4 C18 N5 -1.8(6) . . . . ?
Mo4 O27 Mo6 O10 -34.8(10) . . . 7_664 ?
Mo4 O27 Mo6 O17 -129.6(12) . . . . ?
Mo4 O27 Mo6 O18 68.8(15) . . . . ?
Mo4 O27 Mo6 O23 69.6(10) . . . 7_664 ?
Mo4 O27 Mo6 O25 30.5(9) . . . . ?
Mo4 O27 Mo6 O15 140.6(11) . . . . ?
Mo6 O27 Mo4 O11 34.6(10) . . . 7_664 ?
Mo6 O27 Mo4 O12 129.1(15) . . . . ?
Mo6 O27 Mo4 O14 -69.5(10) . . . 7_664 ?
Mo6 O27 Mo4 O21 -48.9(13) . . . 7_664 ?
Mo6 O27 Mo4 O25 -30.7(9) . . . . ?
Mo6 O27 Mo4 O13 -138.7(11) . . . . ?
V2A V3A O22A V5A -98.5(16) . . . . ?
V2A V3A O26A V1A 23.0(19) . . . . ?
V3A V2A O8A V1A -18.7(18) . . . . ?
V3A V2A O11A V4A 107(3) . . . 7_664 ?
O5A V3A O7A V2A -132(2) . . . . ?
O5A V3A O22A V5A 129.8(16) . . . . ?
O5A V3A O26A V1A 146.0(15) . . . . ?
O7A V2A O8A V1A -28(2) . . . . ?
O7A V2A O11A V4A 123(3) . . . 7_664 ?
O7A V3A O22A V5A -115.9(15) . . . . ?
O7A V3A O26A V1A 32(2) . . . . ?
O8A V2A O7A V3A 31(3) . . . . ?
O8A V2A O11A V4A 20(5) . . . 7_664 ?
O8A V1A O26A V3A -30.2(19) . . . . ?
O8A V1A O13A V4A -36(3) . . . . ?
O9A V2A O7A V3A 138(2) . . . . ?
O9A V2A O8A V1A -136.9(12) . . . . ?
O9A V2A O11A V4A -132(3) . . . 7_664 ?
O10A V2A O7A V3A -44(5) . . . . ?
O10A V2A O8A V1A 121.2(13) . . . . ?
O10A V2A O11A V4A -28(3) . . . 7_664 ?
O10A V6A O18A V5A 108(2) 7_664 . . . ?
O11A V2A O7A V3A -114(2) . . . . ?
O11A V2A O8A V1A 70(3) . . . . ?
O20A V5A O18A V6A 131(2) . . . . ?
O21A V5A O18A V6A -44(4) . . . . ?
O22A V3A O7A V2A 112(2) . . . . ?
O22A V3A O26A V1A -69(2) . . . . ?
O22A V5A O18A V6A 28(3) . . . . ?
O15A V3A O7A V2A 40(4) . . . . ?
O15A V3A O22A V5A 32.0(18) . . . . ?
O15A V3A O26A V1A -115.2(16) . . . . ?
O15A V6A O18A V5A -30(3) . . . . ?
O6A V1A O26A V3A -136.4(16) . . . . ?
O6A V1A O13A V4A 130.8(17) . . . . ?
O17A V6A O18A V5A -132(2) . . . . ?
O19A V5A O18A V6A -107(2) 7_664 . . . ?
O19A V1A O26A V3A 24(3) . . . . ?
O19A V1A O13A V4A 26(2) . . . . ?
O26A V3A O7A V2A -29(3) . . . . ?
O26A V3A O22A V5A -11(3) . . . . ?
O26A V1A O13A V4A -115.0(18) . . . . ?
O27A V6A O18A V5A 24(4) . . . . ?
O13A V1A O26A V3A 112.4(16) . . . . ?

loop_
_smtbx_masks_void_nr
_smtbx_masks_void_average_x
_smtbx_masks_void_average_y
_smtbx_masks_void_average_z
_smtbx_masks_void_volume
_smtbx_masks_void_count_electrons
_smtbx_masks_void_content
1 -0.487 0.000 0.000 763.5 277.9 '28 H2O'
2 -0.861 0.500 0.500 763.5 277.9 '28 H2O'
